data_4329396
loop_
_publ_author_name
'Goutam Nandi'
'Sabyasachi Sarkar'

_publ_contact_author_address
;Department of Chemistry
Indian Institute of Technology Kanpur
Kanpur, U.P.
India - 208016
;
_publ_contact_author_email abya@iitk.ac.in
_publ_contact_author_fax 915122597265
_publ_contact_author_name 'Sabyasachi Sarkar'
_publ_contact_author_phone 915122597265
_publ_section_title
;
 Solid-State Synthesis of Molybdenum and Tungsten Porphyrins and Aerial
 Oxidation of Coordinated Benzenethiolate to Benzenesulfonate
;
_journal_name_full 'Inorganic Chemistry'
_journal_page_first 6412
_journal_page_last 6420
_journal_paper_doi 10.1021/ic3008377
_journal_volume 51
_journal_year 2012
_chemical_formula_moiety 'C44 H28 Mo N4 O'
_chemical_formula_sum 'C44 H28 Mo N4 O'
_chemical_formula_weight 724.64
_chemical_name_systematic
;
 ?
;
_space_group_IT_number 87
_symmetry_cell_setting tetragonal
_symmetry_space_group_name_Hall '-I 4'
_symmetry_space_group_name_H-M 'I 4/m'
_atom_sites_solution_hydrogens geom
_atom_sites_solution_primary direct
_atom_sites_solution_secondary difmap
_audit_creation_method SHELXL-97
_cell_angle_alpha 90.000(5)
_cell_angle_beta 90.000(5)
_cell_angle_gamma 90.000(5)
_cell_formula_units_Z 2
_cell_length_a 13.328(5)
_cell_length_b 13.328(5)
_cell_length_c 9.624(5)
_cell_measurement_temperature 100(2)
_cell_measurement_theta_max 25.46
_cell_measurement_theta_min 2.16
_cell_volume 1709.6(13)
_computing_cell_refinement 'SAINT (Bruker, 2002)'
_computing_data_collection 'SMART (Bruker, 2002)'
_computing_data_reduction 'SAINT (Bruker, 2002)'
_computing_molecular_graphics 'Diamond 3.1e'
_computing_structure_refinement 'SHELXL-97 (Sheldrick, 1997)'
_computing_structure_solution SIR-97
_diffrn_ambient_temperature 100(2)
_diffrn_measured_fraction_theta_full 0.999
_diffrn_measured_fraction_theta_max 0.999
_diffrn_measurement_device_type 'CCD Area Detector'
_diffrn_measurement_method 'Omega Scans'
_diffrn_radiation_monochromator graphite
_diffrn_radiation_source 'fine-focus sealed tube'
_diffrn_radiation_type MoK\a
_diffrn_radiation_wavelength 0.71073
_diffrn_reflns_av_R_equivalents 0.0435
_diffrn_reflns_av_sigmaI/netI 0.0330
_diffrn_reflns_limit_h_max 14
_diffrn_reflns_limit_h_min -16
_diffrn_reflns_limit_k_max 12
_diffrn_reflns_limit_k_min -16
_diffrn_reflns_limit_l_max 11
_diffrn_reflns_limit_l_min -11
_diffrn_reflns_number 4549
_diffrn_reflns_theta_full 25.46
_diffrn_reflns_theta_max 25.46
_diffrn_reflns_theta_min 2.16
_exptl_absorpt_coefficient_mu 0.425
_exptl_absorpt_correction_T_max 0.975
_exptl_absorpt_correction_T_min 0.965
_exptl_absorpt_correction_type empirical
_exptl_absorpt_process_details 'SADABS (Bruker, 2002)'
_exptl_crystal_colour Red
_exptl_crystal_density_diffrn 1.408
_exptl_crystal_description Block
_exptl_crystal_F_000 740
_exptl_crystal_size_max 0.09
_exptl_crystal_size_mid 0.07
_exptl_crystal_size_min 0.06
_refine_diff_density_max 0.369
_refine_diff_density_min -0.345
_refine_diff_density_rms 0.076
_refine_ls_extinction_method none
_refine_ls_goodness_of_fit_ref 1.424
_refine_ls_hydrogen_treatment constr
_refine_ls_matrix_type full
_refine_ls_number_parameters 73
_refine_ls_number_reflns 848
_refine_ls_number_restraints 0
_refine_ls_restrained_S_all 1.424
_refine_ls_R_factor_all 0.0613
_refine_ls_R_factor_gt 0.0600
_refine_ls_shift/su_max 0.000
_refine_ls_shift/su_mean 0.000
_refine_ls_structure_factor_coef Fsqd
_refine_ls_weighting_details 'calc w=1/[\s^2^(Fo^2^)+(0.0191P)^2^+8.8167P] where P=(Fo^2^+2Fc^2^)/3'
_refine_ls_weighting_scheme calc
_refine_ls_wR_factor_gt 0.1421
_refine_ls_wR_factor_ref 0.1428
_reflns_number_gt 833
_reflns_number_total 848
_reflns_threshold_expression >2sigma(I)
_cod_data_source_file ic3008377_si_001_3.cif
_cod_data_source_block 20novbm
_cod_database_code 4329396

loop_
_symmetry_equiv_pos_as_xyz
'x, y, z'
'-x, -y, z'
'-y, x, z'
'y, -x, z'
'x+1/2, y+1/2, z+1/2'
'-x+1/2, -y+1/2, z+1/2'
'-y+1/2, x+1/2, z+1/2'
'y+1/2, -x+1/2, z+1/2'
'-x, -y, -z'
'x, y, -z'
'y, -x, -z'
'-y, x, -z'
'-x+1/2, -y+1/2, -z+1/2'
'x+1/2, y+1/2, -z+1/2'
'y+1/2, -x+1/2, -z+1/2'
'-y+1/2, x+1/2, -z+1/2'

loop_
_atom_site_label
_atom_site_type_symbol
_atom_site_fract_x
_atom_site_fract_y
_atom_site_fract_z
_atom_site_U_iso_or_equiv
_atom_site_adp_type
_atom_site_occupancy
_atom_site_symmetry_multiplicity
_atom_site_calc_flag
_atom_site_refinement_flags
Mo1 Mo 0.0000 0.0000 0.06705(15) 0.0202(4) Uani 0.50 4 d SP
N1 N 0.1477(3) 0.0355(3) 0.0000 0.0224(10) Uani 1 2 d S
C001 C 0.2205(4) -0.1348(4) 0.0000 0.0223(12) Uani 1 2 d S
C002 C 0.3166(4) -0.1931(4) 0.0000 0.0232(12) Uani 1 2 d S
C003 C 0.2273(4) -0.0300(4) 0.0000 0.0236(12) Uani 1 2 d S
C004 C 0.3206(4) 0.0246(4) 0.0000 0.0272(12) Uani 1 2 d S
H004 H 0.3849 -0.0026 0.0000 0.033 Uiso 1 2 calc SR
C005 C 0.1893(4) 0.1305(4) 0.0000 0.0237(12) Uani 1 2 d S
C006 C 0.2961(4) 0.1235(4) 0.0000 0.0275(13) Uani 1 2 d S
H006 H 0.3409 0.1771 0.0000 0.033 Uiso 1 2 calc SR
C007 C 0.4943(4) -0.3022(4) 0.0000 0.0333(15) Uani 1 2 d S
H007 H 0.5521 -0.3414 0.0000 0.040 Uiso 1 2 calc SR
C008 C 0.4521(3) -0.2737(3) -0.1233(5) 0.0382(11) Uani 1 1 d .
H008 H 0.4832 -0.2901 -0.2068 0.046 Uiso 1 1 calc R
C009 C 0.3628(3) -0.2201(3) -0.1236(5) 0.0352(11) Uani 1 1 d .
H009 H 0.3335 -0.2022 -0.2078 0.042 Uiso 1 1 calc R
O1 O 0.0000 0.0000 0.2430(13) 0.033(3) Uani 0.50 4 d SP

loop_
_atom_site_aniso_label
_atom_site_aniso_U_11
_atom_site_aniso_U_22
_atom_site_aniso_U_33
_atom_site_aniso_U_23
_atom_site_aniso_U_13
_atom_site_aniso_U_12
Mo1 0.0176(5) 0.0176(5) 0.0256(6) 0.000 0.000 0.000
N1 0.022(2) 0.020(2) 0.026(2) 0.000 0.000 -0.0009(18)
C001 0.024(3) 0.021(3) 0.022(3) 0.000 0.000 0.002(2)
C002 0.021(3) 0.021(3) 0.029(3) 0.000 0.000 -0.002(2)
C003 0.021(3) 0.026(3) 0.024(3) 0.000 0.000 0.002(2)
C004 0.021(3) 0.026(3) 0.034(3) 0.000 0.000 0.002(2)
C005 0.024(3) 0.023(3) 0.024(3) 0.000 0.000 -0.004(2)
C006 0.023(3) 0.027(3) 0.033(3) 0.000 0.000 -0.004(2)
C007 0.020(3) 0.021(3) 0.059(4) 0.000 0.000 0.003(2)
C008 0.030(2) 0.042(3) 0.042(3) -0.007(2) 0.009(2) 0.010(2)
C009 0.029(2) 0.044(3) 0.033(2) 0.000(2) -0.0004(19) 0.0087(19)
O1 0.034(4) 0.034(4) 0.031(6) 0.000 0.000 0.000

loop_
_atom_type_symbol
_atom_type_description
_atom_type_scat_dispersion_real
_atom_type_scat_dispersion_imag
_atom_type_scat_source
C C 0.0033 0.0016 'International Tables Vol C Tables 4.2.6.8 and 6.1.1.4'
H H 0.0000 0.0000 'International Tables Vol C Tables 4.2.6.8 and 6.1.1.4'
Mo Mo -1.6832 0.6857 'International Tables Vol C Tables 4.2.6.8 and 6.1.1.4'
N N 0.0061 0.0033 'International Tables Vol C Tables 4.2.6.8 and 6.1.1.4'
O O 0.0106 0.0060 'International Tables Vol C Tables 4.2.6.8 and 6.1.1.4'

loop_
_geom_angle_atom_site_label_1
_geom_angle_atom_site_label_2
_geom_angle_atom_site_label_3
_geom_angle
_geom_angle_site_symmetry_1
_geom_angle_site_symmetry_3
Mo1 Mo1 O1 180.0 9 .
Mo1 Mo1 N1 72.32(5) 9 9
O1 Mo1 N1 107.68(5) . 9
Mo1 Mo1 N1 72.32(5) 9 .
O1 Mo1 N1 107.68(5) . .
N1 Mo1 N1 144.65(10) 9 .
Mo1 Mo1 N1 72.32(5) 9 11
O1 Mo1 N1 107.68(5) . 11
N1 Mo1 N1 84.71(3) 9 11
N1 Mo1 N1 84.71(3) . 11
Mo1 Mo1 N1 72.32(5) 9 3
O1 Mo1 N1 107.68(5) . 3
N1 Mo1 N1 84.71(3) 9 3
N1 Mo1 N1 84.71(3) . 3
N1 Mo1 N1 144.65(10) 11 3
C003 N1 C005 105.9(4) . .
C003 N1 Mo1 125.0(3) . 9
C005 N1 Mo1 125.1(3) . 9
C003 N1 Mo1 125.0(3) . .
C005 N1 Mo1 125.1(3) . .
Mo1 N1 Mo1 35.35(10) 9 .
C003 C001 C005 124.9(5) . 11
C003 C001 C002 117.5(5) . .
C005 C001 C002 117.6(5) 11 .
C009 C002 C009 118.2(5) 10 .
C009 C002 C001 120.9(3) 10 .
C009 C002 C001 120.9(3) . .
N1 C003 C001 125.7(5) . .
N1 C003 C004 110.2(5) . .
C001 C003 C004 124.1(5) . .
C006 C004 C003 106.5(5) . .
C006 C004 H004 126.8 . .
C003 C004 H004 126.8 . .
N1 C005 C001 125.2(5) . 3
N1 C005 C006 109.9(5) . .
C001 C005 C006 124.9(5) 3 .
C004 C006 C005 107.6(5) . .
C004 C006 H006 126.2 . .
C005 C006 H006 126.2 . .
C008 C007 C008 120.4(5) . 10
C008 C007 H007 119.8 . .
C008 C007 H007 119.8 10 .
C007 C008 C009 119.9(4) . .
C007 C008 H008 120.1 . .
C009 C008 H008 120.1 . .
C002 C009 C008 120.8(4) . .
C002 C009 H009 119.6 . .
C008 C009 H009 119.6 . .

loop_
_geom_bond_atom_site_label_1
_geom_bond_atom_site_label_2
_geom_bond_distance
_geom_bond_site_symmetry_2
Mo1 Mo1 1.291(3) 9
Mo1 O1 1.694(12) .
Mo1 N1 2.125(4) 9
Mo1 N1 2.125(4) .
Mo1 N1 2.125(4) 11
Mo1 N1 2.125(4) 3
N1 C003 1.374(7) .
N1 C005 1.382(7) .
N1 Mo1 2.125(4) 9
C001 C003 1.399(8) .
C001 C005 1.402(8) 11
C001 C002 1.499(7) .
C002 C009 1.387(5) 10
C002 C009 1.387(5) .
C003 C004 1.441(8) .
C004 C006 1.359(8) .
C004 H004 0.9300 .
C005 C001 1.402(8) 3
C005 C006 1.427(8) .
C006 H006 0.9300 .
C007 C008 1.368(5) .
C007 C008 1.368(5) 10
C007 H007 0.9300 .
C008 C009 1.388(6) .
C008 H008 0.9300 .
C009 H009 0.9300 .
